data_7043667
loop_
_publ_author_name
'Wang, Shi'
'Li, Ya-Juan'
'Ju, Fei-Fei'
'Xu, Wu-Tan'
'Kagesawa, Koichi'
'Li, Yong-hua'
'Yamashita, Masahiro'
'Huang, Wei'

_publ_section_title
;
 The molecular and supramolecular aspects in mononuclear manganese(III)
 Schiff-base spin crossover complexes
;
_journal_name_full 'Dalton Trans.'
_journal_paper_doi 10.1039/C7DT01718A
_journal_year 2017
_chemical_formula_sum 'C22 H28 As F6 Mn N4 O2'
_chemical_formula_weight 624.34
_space_group_crystal_system orthorhombic
_space_group_IT_number 19
_space_group_name_Hall 'P 2ac 2ab'
_space_group_name_H-M_alt 'P 21 21 21'
_symmetry_space_group_name_Hall 'P 2ac 2ab'
_symmetry_space_group_name_H-M 'P 21 21 21'
_atom_sites_solution_hydrogens mixed
_audit_creation_method SHELXL-2014/7
_audit_update_record
;
2017-04-18 deposited with the CCDC.
2017-07-17 downloaded from the CCDC.
;
_cell_angle_alpha 90
_cell_angle_beta 90
_cell_angle_gamma 90
_cell_formula_units_Z 4
_cell_length_a 8.2858(6)
_cell_length_b 17.2042(12)
_cell_length_c 17.7305(12)
_cell_measurement_reflns_used 9322
_cell_measurement_temperature 110(2)
_cell_measurement_theta_max 28.22
_cell_measurement_theta_min 2.59
_cell_volume 2527.5(3)
_computing_structure_refinement 'SHELXL-2014/7 (Sheldrick, 2014)'
_diffrn_ambient_temperature 110(2)
_diffrn_measured_fraction_theta_full 0.998
_diffrn_measured_fraction_theta_max 0.996
_diffrn_measurement_device_type 'CCD area detector'
_diffrn_measurement_method 'phi and omega scans'
_diffrn_radiation_type MoK\a
_diffrn_radiation_wavelength 0.71073
_diffrn_reflns_av_R_equivalents 0.0309
_diffrn_reflns_av_unetI/netI 0.0324
_diffrn_reflns_Laue_measured_fraction_full 0.998
_diffrn_reflns_Laue_measured_fraction_max 0.996
_diffrn_reflns_limit_h_max 11
_diffrn_reflns_limit_h_min -11
_diffrn_reflns_limit_k_max 23
_diffrn_reflns_limit_k_min -10
_diffrn_reflns_limit_l_max 23
_diffrn_reflns_limit_l_min -23
_diffrn_reflns_number 20245
_diffrn_reflns_point_group_measured_fraction_full 0.998
_diffrn_reflns_point_group_measured_fraction_max 0.995
_diffrn_reflns_theta_full 25.242
_diffrn_reflns_theta_max 28.413
_diffrn_reflns_theta_min 2.297
_exptl_absorpt_coefficient_mu 1.893
_exptl_absorpt_correction_T_max 0.812
_exptl_absorpt_correction_T_min 0.718
_exptl_absorpt_correction_type multi-scan
_exptl_absorpt_process_details 'SADABS; Bruker, 2000'
_exptl_crystal_colour brown
_exptl_crystal_density_diffrn 1.641
_exptl_crystal_description block
_exptl_crystal_F_000 1264
_exptl_crystal_size_max 0.33
_exptl_crystal_size_mid 0.15
_exptl_crystal_size_min 0.11
_refine_diff_density_max 0.822
_refine_diff_density_min -0.527
_refine_diff_density_rms 0.083
_refine_ls_abs_structure_details
;
 Flack x determined using 2384 quotients [(I+)-(I-)]/[(I+)+(I-)]
 (Parsons, Flack and Wagner, Acta Cryst. B69 (2013) 249-259).
;
_refine_ls_extinction_method none
_refine_ls_goodness_of_fit_ref 1.057
_refine_ls_hydrogen_treatment mixed
_refine_ls_matrix_type full
_refine_ls_number_parameters 329
_refine_ls_number_reflns 6300
_refine_ls_number_restraints 0
_refine_ls_restrained_S_all 1.057
_refine_ls_R_factor_all 0.0461
_refine_ls_R_factor_gt 0.0389
_refine_ls_shift/su_max 0.001
_refine_ls_shift/su_mean 0.000
_refine_ls_structure_factor_coef Fsqd
_refine_ls_weighting_details 'w=1/[\s^2^(Fo^2^)+(0.0416P)^2^+4.3826P] where P=(Fo^2^+2Fc^2^)/3'
_refine_ls_weighting_scheme calc
_refine_ls_wR_factor_gt 0.0902
_refine_ls_wR_factor_ref 0.0954
_reflns_Friedel_coverage 0.773
_reflns_Friedel_fraction_full 0.997
_reflns_Friedel_fraction_max 0.995
_reflns_number_gt 5776
_reflns_number_total 6300
_reflns_threshold_expression 'I > 2\s(I)'
_cod_data_source_file c7dt01718a2.cif
_cod_data_source_block 2_CCDC1
_cod_depositor_comments
;
The following automatic conversions were performed:

'_exptl_absorpt_correction_type' value 'Multi-scan' changed to
'multi-scan' according to
/home/data/users/saulius/crontab/automatic-downloads/rss-feeds/RSC/lib/dictionaries/cif_core.dic
dictionary named 'cif_core.dic' version 2.4.2 from 2011-04-26.

Automatic conversion script
Id: cif_fix_values 4973 2017-02-22 13:04:09Z antanas 
;
_cod_database_code 7043667
_shelx_shelxl_version_number 2014/7
_shelx_space_group_comment
;
The symmetry employed for this shelxl refinement is uniquely defined
by the following loop, which should always be used as a source of
symmetry information in preference to the above space-group names.
They are only intended as comments.
;

loop_
_space_group_symop_operation_xyz
'x, y, z'
'-x+1/2, -y, z+1/2'
'x+1/2, -y+1/2, -z'
'-x, y+1/2, -z+1/2'

loop_
_atom_site_label
_atom_site_type_symbol
_atom_site_fract_x
_atom_site_fract_y
_atom_site_fract_z
_atom_site_U_iso_or_equiv
_atom_site_adp_type
_atom_site_occupancy
_atom_site_site_symmetry_order
_atom_site_calc_flag
_atom_site_refinement_flags_posn
_atom_site_refinement_flags_adp
O1 O -0.0086(4) 0.4674(2) 0.10283(17) 0.0205(7) Uani 1 1 d . .
C1 C -0.0802(6) 0.4040(3) 0.0770(3) 0.0208(9) Uani 1 1 d . .
C2 C -0.1576(7) 0.3534(3) 0.1278(3) 0.0276(11) Uani 1 1 d . .
H1 H -0.1554 0.3652 0.1801 0.033 Uiso 1 1 calc R U
C3 C -0.2361(7) 0.2877(3) 0.1041(3) 0.0295(11) Uani 1 1 d . .
H2 H -0.2873 0.2549 0.1400 0.035 Uiso 1 1 calc R U
C4 C -0.2416(6) 0.2682(3) 0.0269(3) 0.0256(10) Uani 1 1 d . .
H3 H -0.2937 0.2220 0.0105 0.031 Uiso 1 1 calc R U
C5 C -0.1702(6) 0.3174(3) -0.0242(3) 0.0225(9) Uani 1 1 d . .
H4 H -0.1755 0.3054 -0.0764 0.027 Uiso 1 1 calc R U
C6 C -0.0892(6) 0.3853(3) -0.0009(3) 0.0186(9) Uani 1 1 d . .
C7 C -0.0416(5) 0.4422(3) -0.0571(3) 0.0191(9) Uani 1 1 d . .
H5 H -0.0771 0.4341 -0.1075 0.023 Uiso 1 1 calc R U
N1 N 0.0449(5) 0.5026(2) -0.0440(2) 0.0172(7) Uani 1 1 d . .
C8 C 0.0363(6) 0.5657(3) -0.1006(3) 0.0205(9) Uani 1 1 d . .
H6 H -0.0118 0.5456 -0.1478 0.025 Uiso 1 1 calc R U
H7 H 0.1463 0.5848 -0.1120 0.025 Uiso 1 1 calc R U
C9 C -0.0667(6) 0.6322(3) -0.0699(3) 0.0216(9) Uani 1 1 d . .
H8 H -0.0879 0.6695 -0.1112 0.026 Uiso 1 1 calc R U
H9 H -0.1720 0.6109 -0.0533 0.026 Uiso 1 1 calc R U
C10 C 0.0095(6) 0.6757(3) -0.0042(3) 0.0223(9) Uani 1 1 d . .
H10 H 0.1172 0.6949 -0.0196 0.027 Uiso 1 1 calc R U
H11 H -0.0580 0.7214 0.0083 0.027 Uiso 1 1 calc R U
N2 N 0.0270(5) 0.6262(2) 0.0640(2) 0.0166(7) Uani 1 1 d . .
H12 H -0.0845 0.6118 0.0805 0.020 Uiso 1 1 calc R U
C11 C 0.1017(6) 0.6708(2) 0.1277(2) 0.0188(9) Uani 1 1 d . .
H13 H 0.0256 0.7109 0.1461 0.023 Uiso 1 1 calc R U
H14 H 0.2013 0.6971 0.1102 0.023 Uiso 1 1 calc R U
C12 C 0.1411(6) 0.6144(3) 0.1901(2) 0.0194(8) Uani 1 1 d . .
H15 H 0.1989 0.6417 0.2312 0.023 Uiso 1 1 calc R U
H16 H 0.0404 0.5923 0.2111 0.023 Uiso 1 1 calc R U
N3 N 0.2441(5) 0.5513(2) 0.1591(2) 0.0166(7) Uani 1 1 d . .
H17 H 0.340(7) 0.568(3) 0.153(3) 0.014(12) Uiso 1 1 d . .
C13 C 0.2611(6) 0.4873(3) 0.2140(3) 0.0198(9) Uani 1 1 d . .
H18 H 0.1535 0.4644 0.2239 0.024 Uiso 1 1 calc R U
H19 H 0.3024 0.5085 0.2622 0.024 Uiso 1 1 calc R U
C14 C 0.3747(7) 0.4236(3) 0.1866(3) 0.0242(10) Uani 1 1 d . .
H20 H 0.3926 0.3862 0.2281 0.029 Uiso 1 1 calc R U
H21 H 0.4802 0.4473 0.1739 0.029 Uiso 1 1 calc R U
C15 C 0.3114(6) 0.3796(3) 0.1174(3) 0.0233(10) Uani 1 1 d . .
H22 H 0.3830 0.3349 0.1063 0.028 Uiso 1 1 calc R U
H23 H 0.2019 0.3592 0.1279 0.028 Uiso 1 1 calc R U
N4 N 0.3061(5) 0.4326(2) 0.0514(2) 0.0195(8) Uani 1 1 d . .
O2 O 0.3171(4) 0.58324(18) 0.00755(17) 0.0171(6) Uani 1 1 d . .
Mn1 Mn 0.15523(8) 0.52355(4) 0.05376(3) 0.01416(14) Uani 1 1 d . .
As1 As 0.62989(6) 0.68503(3) 0.21423(3) 0.01980(12) Uani 1 1 d . .
F1 F 0.5104(7) 0.7486(3) 0.2600(4) 0.106(3) Uani 1 1 d . .
F2 F 0.7233(5) 0.7600(2) 0.1686(2) 0.0495(11) Uani 1 1 d . .
F3 F 0.4895(5) 0.6788(3) 0.1440(2) 0.0609(13) Uani 1 1 d . .
F4 F 0.7455(6) 0.6193(3) 0.1682(3) 0.0764(17) Uani 1 1 d . .
F5 F 0.5347(5) 0.6093(2) 0.2592(2) 0.0441(9) Uani 1 1 d . .
F6 F 0.7720(6) 0.6894(4) 0.2827(3) 0.090(2) Uani 1 1 d . .
C16 C 0.4167(6) 0.4233(3) 0.0011(3) 0.0221(9) Uani 1 1 d . .
H24 H 0.4771 0.3763 0.0022 0.027 Uiso 1 1 calc R U
C17 C 0.4553(5) 0.4794(3) -0.0570(3) 0.0195(8) Uani 1 1 d . .
C18 C 0.5543(6) 0.4576(3) -0.1180(3) 0.0237(10) Uani 1 1 d . .
H25 H 0.5841 0.4046 -0.1237 0.028 Uiso 1 1 calc R U
C19 C 0.6089(6) 0.5113(3) -0.1693(3) 0.0250(10) Uani 1 1 d . .
H26 H 0.6738 0.4955 -0.2107 0.030 Uiso 1 1 calc R U
C20 C 0.5676(6) 0.5893(3) -0.1598(3) 0.0241(10) Uani 1 1 d . .
H27 H 0.6065 0.6269 -0.1946 0.029 Uiso 1 1 calc R U
C21 C 0.4706(6) 0.6126(3) -0.1002(3) 0.0205(9) Uani 1 1 d . .
H28 H 0.4443 0.6660 -0.0945 0.025 Uiso 1 1 calc R U
C22 C 0.4107(5) 0.5583(3) -0.0482(3) 0.0174(8) Uani 1 1 d . .

loop_
_atom_site_aniso_label
_atom_site_aniso_U_11
_atom_site_aniso_U_22
_atom_site_aniso_U_33
_atom_site_aniso_U_23
_atom_site_aniso_U_13
_atom_site_aniso_U_12
O1 0.0234(17) 0.0249(17) 0.0133(14) -0.0016(13) 0.0011(12) -0.0073(14)
C1 0.022(2) 0.023(2) 0.018(2) 0.0012(18) 0.0002(17) -0.0043(18)
C2 0.036(3) 0.031(2) 0.016(2) 0.0018(19) 0.002(2) -0.012(2)
C3 0.033(3) 0.030(3) 0.026(3) 0.006(2) 0.002(2) -0.009(2)
C4 0.024(2) 0.020(2) 0.033(3) -0.003(2) 0.000(2) -0.0043(19)
C5 0.024(2) 0.020(2) 0.024(2) -0.0038(19) -0.0010(17) 0.000(2)
C6 0.020(2) 0.019(2) 0.017(2) -0.0002(17) -0.0015(16) -0.0007(17)
C7 0.020(2) 0.022(2) 0.0152(19) -0.0032(18) -0.0013(17) 0.0020(17)
N1 0.0188(18) 0.0206(18) 0.0123(16) 0.0005(14) 0.0011(14) 0.0005(14)
C8 0.025(2) 0.024(2) 0.0126(19) 0.0016(17) -0.0014(17) -0.0049(19)
C9 0.022(2) 0.024(2) 0.019(2) 0.0032(18) -0.0062(17) 0.0007(18)
C10 0.026(2) 0.021(2) 0.020(2) 0.0036(19) -0.0035(18) 0.0031(19)
N2 0.0151(17) 0.0185(18) 0.0161(17) 0.0009(14) -0.0007(14) 0.0006(14)
C11 0.023(2) 0.015(2) 0.018(2) -0.0029(16) -0.0011(17) 0.0017(16)
C12 0.021(2) 0.022(2) 0.0150(18) -0.0006(16) -0.0009(18) -0.0019(19)
N3 0.0151(18) 0.0188(18) 0.0160(17) 0.0012(15) -0.0022(14) -0.0005(15)
C13 0.029(2) 0.018(2) 0.0130(19) 0.0030(18) -0.0031(19) -0.0013(17)
C14 0.034(3) 0.020(2) 0.018(2) 0.0030(17) -0.005(2) 0.002(2)
C15 0.033(3) 0.016(2) 0.021(2) 0.0023(18) -0.0013(19) 0.0007(18)
N4 0.028(2) 0.0158(17) 0.0144(17) 0.0006(15) -0.0002(16) -0.0010(15)
O2 0.0195(15) 0.0160(14) 0.0158(14) 0.0008(12) 0.0022(12) -0.0006(12)
Mn1 0.0152(3) 0.0157(3) 0.0116(3) 0.0006(2) -0.0003(2) -0.0012(2)
As1 0.0189(2) 0.0235(2) 0.0170(2) 0.00257(18) 0.00035(18) -0.00298(19)
F1 0.096(4) 0.057(3) 0.163(6) -0.064(4) 0.086(4) -0.027(3)
F2 0.038(2) 0.050(2) 0.060(3) 0.031(2) -0.0130(18) -0.0207(18)
F3 0.050(2) 0.068(3) 0.065(3) 0.046(2) -0.039(2) -0.035(2)
F4 0.056(3) 0.060(3) 0.113(4) -0.019(3) 0.045(3) 0.006(2)
F5 0.050(2) 0.048(2) 0.0343(18) 0.0211(16) -0.0083(16) -0.0212(18)
F6 0.092(4) 0.121(4) 0.056(3) 0.048(3) -0.054(3) -0.073(4)
C16 0.027(2) 0.014(2) 0.025(2) -0.0025(18) 0.0003(19) 0.0041(18)
C17 0.018(2) 0.024(2) 0.017(2) -0.0001(19) -0.0005(17) 0.0015(18)
C18 0.020(2) 0.028(2) 0.023(2) -0.0051(19) -0.0009(18) 0.0052(18)
C19 0.020(2) 0.039(3) 0.015(2) -0.0061(19) 0.0005(17) 0.002(2)
C20 0.022(2) 0.035(3) 0.015(2) 0.0020(19) 0.0001(18) -0.005(2)
C21 0.019(2) 0.024(2) 0.018(2) 0.0028(18) -0.0010(17) -0.0044(18)
C22 0.0122(19) 0.023(2) 0.0175(19) 0.0025(17) -0.0043(16) 0.0009(16)

loop_
_atom_type_symbol
_atom_type_description
_atom_type_scat_dispersion_real
_atom_type_scat_dispersion_imag
_atom_type_scat_source
C C 0.0033 0.0016 'International Tables Vol C Tables 4.2.6.8 and 6.1.1.4'
H H 0.0000 0.0000 'International Tables Vol C Tables 4.2.6.8 and 6.1.1.4'
N N 0.0061 0.0033 'International Tables Vol C Tables 4.2.6.8 and 6.1.1.4'
O O 0.0106 0.0060 'International Tables Vol C Tables 4.2.6.8 and 6.1.1.4'
F F 0.0171 0.0103 'International Tables Vol C Tables 4.2.6.8 and 6.1.1.4'
Mn Mn 0.3368 0.7283 'International Tables Vol C Tables 4.2.6.8 and 6.1.1.4'
As As 0.0499 2.0058 'International Tables Vol C Tables 4.2.6.8 and 6.1.1.4'

loop_
_geom_angle_atom_site_label_1
_geom_angle_atom_site_label_2
_geom_angle_atom_site_label_3
_geom_angle
C1 O1 Mn1 126.0(3)
O1 C1 C2 119.5(4)
O1 C1 C6 123.1(4)
C2 C1 C6 117.3(4)
C3 C2 C1 122.0(5)
C3 C2 H1 119.0
C1 C2 H1 119.0
C2 C3 C4 120.6(5)
C2 C3 H2 119.7
C4 C3 H2 119.7
C5 C4 C3 118.7(5)
C5 C4 H3 120.7
C3 C4 H3 120.7
C4 C5 C6 121.6(4)
C4 C5 H4 119.2
C6 C5 H4 119.2
C5 C6 C1 119.8(4)
C5 C6 C7 119.2(4)
C1 C6 C7 120.1(4)
N1 C7 C6 124.9(4)
N1 C7 H5 117.5
C6 C7 H5 117.5
C7 N1 C8 116.3(4)
C7 N1 Mn1 124.1(3)
C8 N1 Mn1 118.7(3)
N1 C8 C9 109.6(4)
N1 C8 H6 109.8
C9 C8 H6 109.8
N1 C8 H7 109.8
C9 C8 H7 109.8
H6 C8 H7 108.2
C10 C9 C8 114.2(4)
C10 C9 H8 108.7
C8 C9 H8 108.7
C10 C9 H9 108.7
C8 C9 H9 108.7
H8 C9 H9 107.6
N2 C10 C9 112.4(4)
N2 C10 H10 109.1
C9 C10 H10 109.1
N2 C10 H11 109.1
C9 C10 H11 109.1
H10 C10 H11 107.9
C10 N2 C11 111.0(3)
C10 N2 Mn1 117.9(3)
C11 N2 Mn1 107.0(3)
C10 N2 H12 106.8
C11 N2 H12 106.8
Mn1 N2 H12 106.8
N2 C11 C12 108.2(3)
N2 C11 H13 110.1
C12 C11 H13 110.1
N2 C11 H14 110.1
C12 C11 H14 110.1
H13 C11 H14 108.4
N3 C12 C11 108.7(3)
N3 C12 H15 109.9
C11 C12 H15 109.9
N3 C12 H16 109.9
C11 C12 H16 109.9
H15 C12 H16 108.3
C13 N3 C12 110.8(3)
C13 N3 Mn1 117.3(3)
C12 N3 Mn1 107.4(3)
C13 N3 H17 105(4)
C12 N3 H17 110(4)
Mn1 N3 H17 107(3)
N3 C13 C14 112.6(4)
N3 C13 H18 109.1
C14 C13 H18 109.1
N3 C13 H19 109.1
C14 C13 H19 109.1
H18 C13 H19 107.8
C13 C14 C15 113.5(4)
C13 C14 H20 108.9
C15 C14 H20 108.9
C13 C14 H21 108.9
C15 C14 H21 108.9
H20 C14 H21 107.7
N4 C15 C14 109.7(4)
N4 C15 H22 109.7
C14 C15 H22 109.7
N4 C15 H23 109.7
C14 C15 H23 109.7
H22 C15 H23 108.2
C16 N4 C15 116.6(4)
C16 N4 Mn1 123.7(3)
C15 N4 Mn1 118.8(3)
C22 O2 Mn1 124.4(3)
O2 Mn1 O1 177.55(14)
O2 Mn1 N1 92.70(15)
O1 Mn1 N1 88.75(15)
O2 Mn1 N4 88.42(15)
O1 Mn1 N4 93.36(16)
N1 Mn1 N4 97.28(16)
O2 Mn1 N3 90.76(15)
O1 Mn1 N3 87.59(15)
N1 Mn1 N3 173.18(16)
N4 Mn1 N3 88.68(16)
O2 Mn1 N2 86.47(14)
O1 Mn1 N2 91.56(15)
N1 Mn1 N2 89.74(15)
N4 Mn1 N2 171.51(16)
N3 Mn1 N2 84.61(15)
F1 As1 F4 178.4(3)
F1 As1 F6 91.9(4)
F4 As1 F6 89.0(3)
F1 As1 F3 89.5(3)
F4 As1 F3 89.6(3)
F6 As1 F3 178.5(3)
F1 As1 F2 90.2(3)
F4 As1 F2 91.2(2)
F6 As1 F2 89.5(2)
F3 As1 F2 90.63(18)
F1 As1 F5 90.0(2)
F4 As1 F5 88.7(2)
F6 As1 F5 91.13(19)
F3 As1 F5 88.75(17)
F2 As1 F5 179.36(19)
N4 C16 C17 124.5(4)
N4 C16 H24 117.7
C17 C16 H24 117.7
C18 C17 C22 119.5(4)
C18 C17 C16 119.8(4)
C22 C17 C16 120.2(4)
C19 C18 C17 121.4(5)
C19 C18 H25 119.3
C17 C18 H25 119.3
C18 C19 C20 119.1(4)
C18 C19 H26 120.4
C20 C19 H26 120.4
C21 C20 C19 120.7(5)
C21 C20 H27 119.6
C19 C20 H27 119.6
C20 C21 C22 121.0(5)
C20 C21 H28 119.5
C22 C21 H28 119.5
O2 C22 C21 118.8(4)
O2 C22 C17 123.0(4)
C21 C22 C17 118.2(4)

loop_
_geom_bond_atom_site_label_1
_geom_bond_atom_site_label_2
_geom_bond_distance
O1 C1 1.323(6)
O1 Mn1 1.880(3)
C1 C2 1.407(6)
C1 C6 1.420(6)
C2 C3 1.371(7)
C2 H1 0.9500
C3 C4 1.410(8)
C3 H2 0.9500
C4 C5 1.373(7)
C4 H3 0.9500
C5 C6 1.409(7)
C5 H4 0.9500
C6 C7 1.451(6)
C7 N1 1.284(6)
C7 H5 0.9500
N1 C8 1.479(6)
N1 Mn1 1.992(4)
C8 C9 1.528(7)
C8 H6 0.9900
C8 H7 0.9900
C9 C10 1.522(6)
C9 H8 0.9900
C9 H9 0.9900
C10 N2 1.487(6)
C10 H10 0.9900
C10 H11 0.9900
N2 C11 1.498(5)
N2 Mn1 2.068(4)
N2 H12 1.0000
C11 C12 1.508(6)
C11 H13 0.9900
C11 H14 0.9900
C12 N3 1.488(6)
C12 H15 0.9900
C12 H16 0.9900
N3 C13 1.477(6)
N3 Mn1 2.063(4)
N3 H17 0.85(6)
C13 C14 1.524(7)
C13 H18 0.9900
C13 H19 0.9900
C14 C15 1.534(6)
C14 H20 0.9900
C14 H21 0.9900
C15 N4 1.485(6)
C15 H22 0.9900
C15 H23 0.9900
N4 C16 1.289(6)
N4 Mn1 2.003(4)
O2 C22 1.327(5)
O2 Mn1 1.878(3)
As1 F1 1.683(4)
As1 F4 1.692(4)
As1 F6 1.693(4)
As1 F3 1.707(3)
As1 F2 1.708(3)
As1 F5 1.720(3)
C16 C17 1.448(6)
C16 H24 0.9500
C17 C18 1.408(6)
C17 C22 1.416(6)
C18 C19 1.373(7)
C18 H25 0.9500
C19 C20 1.395(8)
C19 H26 0.9500
C20 C21 1.387(7)
C20 H27 0.9500
C21 C22 1.403(6)
C21 H28 0.9500
